data_2310463
loop_
_publ_author_name
'Pierron, E.D.'
'Wheatley, P.J.'
'Riess, J.G.'

_publ_section_title
;
 Structure of P, P(I), P(II), P(III) -
 Tetrakistricarbonylnickel-tetraphosphorus hexaoxide
;
_journal_name_full 'Acta Crystallographica (1,1948-23,1967)'
_journal_page_first 288
_journal_page_last 289
_journal_volume 21
_journal_year 1966
_chemical_formula_sum 'C12 Ni4 O18 P4'
_chemical_name_systematic 'P4 O6 (Ni (C O)3)4'
_space_group_IT_number 215
_symmetry_space_group_name_Hall 'P -4 2 3'
_symmetry_space_group_name_H-M 'P -4 3 m'
_cell_angle_alpha 90
_cell_angle_beta 90
_cell_angle_gamma 90
_cell_formula_units_Z 1
_cell_length_a 8.811
_cell_length_b 8.811
_cell_length_c 8.811
_cell_volume 684.031
_citation_journal_id_ASTM ACCRA9
_cod_data_source_file Pierron_ACCRA9_1966_1078.cif
_cod_data_source_block C12Ni4O18P4
_cod_original_cell_volume 684.0307
_cod_database_code 2310463

loop_
_symmetry_equiv_pos_as_xyz
x,y,z
y,-x,-z
-x,-y,z
-y,x,-z
x,-y,-z
-y,-x,z
-x,y,-z
y,x,z
z,x,y
x,-z,-y
-z,-x,y
-x,z,-y
z,-x,-y
-x,-z,y
-z,x,-y
x,z,y
y,z,x
y,-z,-x
-z,-y,x
-y,z,-x
z,y,x
-y,-z,x
-z,y,-x
z,-y,-x

loop_
_atom_site_label
_atom_site_type_symbol
_atom_site_fract_x
_atom_site_fract_y
_atom_site_fract_z
_atom_site_occupancy
_atom_site_U_iso_or_equiv
C1 C+2 0.216 0.216 0.455 1 0.0
O1 O-2 0.204 0 0 1 0.0
P1 P+3 0.116 0.116 0.116 1 0.0
Ni1 Ni 0.257 0.257 0.257 1 0.0
O2 O-2 0.19 0.19 0.579 1 0.0
